data_4086976
loop_
_publ_author_name
'Wang, Zikuan'
'Fu, Xuefeng'

_publ_section_title
;
 Synthesis, Characterization, and Reactivity Studies of Subphthalocyanine
 Boron Triflate
;
_journal_issue 2
_journal_name_full Organometallics
_journal_page_first 285
_journal_paper_doi 10.1021/acs.organomet.6b00754
_journal_volume 36
_journal_year 2017
_chemical_formula_moiety 'C25 H12 B F3 N6 O3 S'
_chemical_formula_sum 'C25 H12 B F3 N6 O3 S'
_chemical_formula_weight 544.28
_chemical_name_systematic
; 
 ? 
;
_space_group_IT_number 14
_symmetry_cell_setting monoclinic
_symmetry_space_group_name_Hall '-P 2ybc'
_symmetry_space_group_name_H-M 'P 1 21/c 1'
_atom_sites_solution_hydrogens geom
_atom_sites_solution_primary direct
_atom_sites_solution_secondary difmap
_audit_creation_method SHELXL-97
_cell_angle_alpha 90.00
_cell_angle_beta 93.32(3)
_cell_angle_gamma 90.00
_cell_formula_units_Z 8
_cell_length_a 11.109(2)
_cell_length_b 19.380(4)
_cell_length_c 23.085(5)
_cell_measurement_reflns_used 14085
_cell_measurement_temperature 173(2)
_cell_measurement_theta_max 27.4786
_cell_measurement_theta_min 1.9913
_cell_volume 4961.7(17)
_computing_cell_refinement 'CrystalClear (Rigaku Inc., 2008)'
_computing_data_collection 'CrystalClear (Rigaku Inc., 2008)'
_computing_data_reduction 'CrystalClear (Rigaku Inc., 2008)'
_computing_molecular_graphics
;
 Mercury: visualization and analysis of crystal structures, C. F. Macrae,
 P. R. Edgington, P. McCabe, E. Pidcock, G. P. Shields, R. Taylor,
 M. Towler and J. van de Streek, J. Appl. Cryst., 39, 453-457, 2006.
;
_computing_publication_material 'SHELX-97 (Sheldrick, 2008)'
_computing_structure_refinement 'SHELX-97 (Sheldrick, 2008)'
_computing_structure_solution 'SHELX-97 (Sheldrick, 2008)'
_diffrn_ambient_temperature 173(2)
_diffrn_detector_area_resol_mean 28.5714
_diffrn_measured_fraction_theta_full 0.997
_diffrn_measured_fraction_theta_max 0.997
_diffrn_measurement_device_type 'Saturn724+ CCD'
_diffrn_measurement_method '\w scans at fixed \c = 45\%'
_diffrn_radiation_monochromator graphite
_diffrn_radiation_source 'fine-focus sealed tube'
_diffrn_radiation_type MoK\a
_diffrn_radiation_wavelength 0.71073
_diffrn_reflns_av_R_equivalents 0.0449
_diffrn_reflns_av_sigmaI/netI 0.0525
_diffrn_reflns_limit_h_max 13
_diffrn_reflns_limit_h_min -13
_diffrn_reflns_limit_k_max 23
_diffrn_reflns_limit_k_min -22
_diffrn_reflns_limit_l_max 27
_diffrn_reflns_limit_l_min -25
_diffrn_reflns_number 28850
_diffrn_reflns_theta_full 25.00
_diffrn_reflns_theta_max 25.00
_diffrn_reflns_theta_min 1.37
_exptl_absorpt_coefficient_mu 0.194
_exptl_absorpt_correction_T_max 1.0000
_exptl_absorpt_correction_T_min 0.6571
_exptl_absorpt_correction_type multi-scan
_exptl_absorpt_process_details 'CrystalClear (Rigaku Inc., 2008)'
_exptl_crystal_colour red
_exptl_crystal_density_diffrn 1.457
_exptl_crystal_density_method 'not measured'
_exptl_crystal_description block
_exptl_crystal_F_000 2208
_exptl_crystal_size_max 0.31
_exptl_crystal_size_mid 0.27
_exptl_crystal_size_min 0.24
_platon_squeeze_details
;
;
_refine_diff_density_max 1.053
_refine_diff_density_min -0.487
_refine_diff_density_rms 0.118
_refine_ls_extinction_method none
_refine_ls_goodness_of_fit_ref 1.087
_refine_ls_hydrogen_treatment constr
_refine_ls_matrix_type full
_refine_ls_number_parameters 767
_refine_ls_number_reflns 8726
_refine_ls_number_restraints 230
_refine_ls_restrained_S_all 1.141
_refine_ls_R_factor_all 0.0910
_refine_ls_R_factor_gt 0.0828
_refine_ls_shift/su_max 0.004
_refine_ls_shift/su_mean 0.000
_refine_ls_structure_factor_coef Fsqd
_refine_ls_weighting_details 'calc w=1/[\s^2^(Fo^2^)+(0.1550P)^2^+5.5672P] where P=(Fo^2^+2Fc^2^)/3'
_refine_ls_weighting_scheme calc
_refine_ls_wR_factor_gt 0.2446
_refine_ls_wR_factor_ref 0.2562
_reflns_number_gt 7832
_reflns_number_total 8726
_reflns_threshold_expression >2sigma(I)
_cod_data_source_file om6b00754_si_002.cif
_cod_data_source_block (subPc)BOTf(rhomboid)
_cod_original_sg_symbol_H-M P2(1)/c
_cod_database_code 4086976

loop_
_symmetry_equiv_pos_as_xyz
'x, y, z'
'-x, y+1/2, -z+1/2'
'-x, -y, -z'
'x, -y-1/2, z-1/2'

loop_
_atom_site_label
_atom_site_type_symbol
_atom_site_fract_x
_atom_site_fract_y
_atom_site_fract_z
_atom_site_U_iso_or_equiv
_atom_site_adp_type
_atom_site_occupancy
_atom_site_symmetry_multiplicity
_atom_site_calc_flag
_atom_site_refinement_flags
_atom_site_disorder_assembly
_atom_site_disorder_group
S1 S -0.40826(10) 0.30911(6) -0.06032(5) 0.0483(3) Uani 1 1 d . . .
S2 S 0.2874(4) 0.4180(2) 0.20382(19) 0.0628(11) Uani 0.709(4) 1 d PDU A 1
F1 F -0.5351(5) 0.4176(3) -0.0451(2) 0.148(2) Uani 1 1 d . . .
F2 F -0.3934(4) 0.4047(2) 0.0192(2) 0.1009(13) Uani 1 1 d . . .
F3 F -0.5463(3) 0.3427(3) 0.02123(18) 0.1128(16) Uani 1 1 d . . .
F4 F 0.3712(6) 0.5127(4) 0.1360(3) 0.125(2) Uani 0.709(4) 1 d PDU A 1
F5 F 0.2421(6) 0.4483(4) 0.0924(3) 0.123(2) Uani 0.709(4) 1 d PDU A 1
F6 F 0.1836(6) 0.5261(3) 0.1503(3) 0.119(2) Uani 0.709(4) 1 d PDU A 1
O1 O -0.5049(3) 0.2752(2) -0.09155(15) 0.0653(9) Uani 1 1 d . . .
O2 O -0.3196(4) 0.3448(2) -0.08991(19) 0.0886(13) Uani 1 1 d . . .
O3 O -0.3505(3) 0.26412(15) -0.01351(14) 0.0523(8) Uani 1 1 d . . .
O4 O 0.3779(5) 0.3744(3) 0.1827(3) 0.0755(16) Uani 0.709(4) 1 d PDU A 1
O5 O 0.2974(5) 0.4631(3) 0.2525(2) 0.0710(13) Uani 0.709(4) 1 d PDU A 1
O6 O 0.1652(2) 0.38584(14) 0.19790(11) 0.0390(6) Uani 1 1 d D . .
N1 N -0.2576(3) 0.16697(16) 0.03669(14) 0.0376(7) Uani 1 1 d . . .
N2 N -0.4193(3) 0.12506(17) 0.08935(14) 0.0395(7) Uani 1 1 d . . .
N3 N -0.4463(3) 0.14576(16) -0.01177(14) 0.0377(7) Uani 1 1 d . . .
N4 N -0.4498(3) 0.10788(18) -0.11006(15) 0.0440(8) Uani 1 1 d . . .
N5 N -0.2742(3) 0.16008(17) -0.06540(15) 0.0419(8) Uani 1 1 d . . .
N6 N -0.0811(3) 0.15211(18) -0.01471(16) 0.0441(8) Uani 1 1 d . . .
N7 N 0.1244(3) 0.30320(15) 0.11469(12) 0.0308(6) Uani 1 1 d . . .
N8 N 0.2951(3) 0.22907(17) 0.11758(13) 0.0353(7) Uani 1 1 d . . .
N9 N 0.1984(2) 0.25651(16) 0.20390(12) 0.0307(6) Uani 1 1 d . . .
N10 N 0.0591(3) 0.23232(16) 0.27628(12) 0.0327(7) Uani 1 1 d . . .
N11 N 0.0017(3) 0.30293(15) 0.19493(12) 0.0304(6) Uani 1 1 d . . .
N12 N -0.0865(3) 0.32406(15) 0.10023(13) 0.0341(7) Uani 1 1 d . . .
C1 C -0.1357(3) 0.1577(2) 0.03521(18) 0.0403(9) Uani 1 1 d . . .
C2 C -0.0946(4) 0.1389(2) 0.09336(18) 0.0413(9) Uani 1 1 d . . .
C3 C 0.0204(4) 0.1241(2) 0.1180(2) 0.0474(10) Uani 1 1 d . . .
H3 H 0.0902 0.1291 0.0964 0.057 Uiso 1 1 calc R . .
C4 C 0.0284(4) 0.1020(2) 0.1748(2) 0.0509(11) Uani 1 1 d . . .
H4 H 0.1057 0.0926 0.1928 0.061 Uiso 1 1 calc R . .
C5 C -0.0724(4) 0.0929(2) 0.2068(2) 0.0535(11) Uani 1 1 d . . .
H5 H -0.0624 0.0774 0.2458 0.064 Uiso 1 1 calc R . .
C6 C -0.1878(4) 0.1059(2) 0.18269(19) 0.0469(10) Uani 1 1 d . . .
H6 H -0.2568 0.0986 0.2044 0.056 Uiso 1 1 calc R . .
C7 C -0.1990(3) 0.1299(2) 0.12598(19) 0.0422(9) Uani 1 1 d . . .
C8 C -0.3027(3) 0.14365(19) 0.08637(17) 0.0391(8) Uani 1 1 d . . .
C9 C -0.4863(3) 0.1221(2) 0.03947(18) 0.0392(9) Uani 1 1 d . . .
C10 C -0.5962(3) 0.0838(2) 0.02343(18) 0.0407(9) Uani 1 1 d . . .
C11 C -0.6822(4) 0.0528(2) 0.0571(2) 0.0485(10) Uani 1 1 d . . .
H11 H -0.6748 0.0543 0.0983 0.058 Uiso 1 1 calc R . .
C12 C -0.7783(4) 0.0200(2) 0.0280(2) 0.0540(11) Uani 1 1 d . . .
H12 H -0.8395 0.0000 0.0497 0.065 Uiso 1 1 calc R . .
C13 C -0.7876(4) 0.0156(2) -0.0325(2) 0.0515(11) Uani 1 1 d . . .
H13 H -0.8554 -0.0067 -0.0511 0.062 Uiso 1 1 calc R . .
C14 C -0.7004(4) 0.0430(2) -0.0655(2) 0.0481(10) Uani 1 1 d . . .
H14 H -0.7051 0.0377 -0.1065 0.058 Uiso 1 1 calc R . .
C15 C -0.6057(4) 0.0784(2) -0.03784(19) 0.0424(9) Uani 1 1 d . . .
C16 C -0.5016(3) 0.1142(2) -0.05920(18) 0.0413(9) Uani 1 1 d . . .
C17 C -0.3337(4) 0.1269(2) -0.11107(18) 0.0438(9) Uani 1 1 d . . .
C18 C -0.2412(4) 0.1058(2) -0.14923(19) 0.0472(10) Uani 1 1 d . . .
C19 C -0.2485(5) 0.0735(2) -0.2030(2) 0.0541(11) Uani 1 1 d . . .
H19 H -0.3240 0.0628 -0.2225 0.065 Uiso 1 1 calc R . .
C20 C -0.1394(5) 0.0574(3) -0.2272(2) 0.0619(13) Uani 1 1 d . . .
H20 H -0.1408 0.0360 -0.2642 0.074 Uiso 1 1 calc R . .
C21 C -0.0287(5) 0.0720(2) -0.1982(2) 0.0619(14) Uani 1 1 d . . .
H21 H 0.0434 0.0600 -0.2161 0.074 Uiso 1 1 calc R . .
C22 C -0.0210(4) 0.1026(2) -0.1455(2) 0.0541(12) Uani 1 1 d . . .
H22 H 0.0551 0.1118 -0.1262 0.065 Uiso 1 1 calc R . .
C23 C -0.1280(4) 0.1203(2) -0.12022(19) 0.0463(10) Uani 1 1 d . . .
C24 C -0.1507(4) 0.1495(2) -0.06417(19) 0.0425(9) Uani 1 1 d . . .
C25 C 0.2829(3) 0.22078(19) 0.17486(15) 0.0319(8) Uani 1 1 d . A .
C26 C 0.3300(3) 0.1691(2) 0.21561(16) 0.0360(8) Uani 1 1 d . . .
C27 C 0.4206(3) 0.1199(2) 0.21189(18) 0.0442(9) Uani 1 1 d . A .
H27 H 0.4681 0.1181 0.1790 0.053 Uiso 1 1 calc R . .
C28 C 0.4398(4) 0.0743(3) 0.2568(2) 0.0547(11) Uani 1 1 d . . .
H28 H 0.5009 0.0403 0.2548 0.066 Uiso 1 1 calc R A .
C29 C 0.3702(4) 0.0771(3) 0.3059(2) 0.0563(12) Uani 1 1 d . A .
H29 H 0.3877 0.0461 0.3372 0.068 Uiso 1 1 calc R . .
C30 C 0.2781(4) 0.1235(2) 0.30941(17) 0.0459(10) Uani 1 1 d . . .
H30 H 0.2288 0.1231 0.3417 0.055 Uiso 1 1 calc R A .
C31 C 0.2577(3) 0.1714(2) 0.26468(15) 0.0355(8) Uani 1 1 d . A .
C32 C 0.1672(3) 0.2237(2) 0.25344(14) 0.0325(8) Uani 1 1 d . A .
C33 C -0.0250(3) 0.26807(19) 0.24353(15) 0.0319(8) Uani 1 1 d . A .
C34 C -0.1552(3) 0.26635(19) 0.24317(16) 0.0344(8) Uani 1 1 d . . .
C35 C -0.2338(4) 0.2386(2) 0.28257(18) 0.0411(9) Uani 1 1 d . A .
H35 H -0.2042 0.2180 0.3179 0.049 Uiso 1 1 calc R . .
C36 C -0.3566(4) 0.2424(2) 0.2679(2) 0.0489(10) Uani 1 1 d . . .
H36 H -0.4125 0.2257 0.2941 0.059 Uiso 1 1 calc R A .
C37 C -0.3992(4) 0.2710(2) 0.2143(2) 0.0517(11) Uani 1 1 d . A .
H37 H -0.4837 0.2727 0.2054 0.062 Uiso 1 1 calc R . .
C38 C -0.3236(3) 0.2962(2) 0.1747(2) 0.0444(9) Uani 1 1 d . . .
H38 H -0.3542 0.3142 0.1385 0.053 Uiso 1 1 calc R A .
C39 C -0.1999(3) 0.29482(19) 0.18937(16) 0.0350(8) Uani 1 1 d . A .
C40 C -0.0961(3) 0.31312(19) 0.15695(16) 0.0335(8) Uani 1 1 d . A .
C41 C 0.0232(3) 0.31548(19) 0.07947(15) 0.0329(8) Uani 1 1 d . A .
C42 C 0.0579(3) 0.29952(19) 0.02110(16) 0.0355(8) Uani 1 1 d . . .
C43 C -0.0035(4) 0.3068(2) -0.03306(16) 0.0430(9) Uani 1 1 d . A .
H43 H -0.0820 0.3263 -0.0369 0.052 Uiso 1 1 calc R . .
C44 C 0.0542(4) 0.2847(2) -0.08025(17) 0.0510(11) Uani 1 1 d . . .
H44 H 0.0156 0.2906 -0.1177 0.061 Uiso 1 1 calc R A .
C45 C 0.1676(5) 0.2538(2) -0.07545(18) 0.0505(11) Uani 1 1 d . A .
H45 H 0.2036 0.2385 -0.1095 0.061 Uiso 1 1 calc R . .
C46 C 0.2288(4) 0.2451(2) -0.02215(17) 0.0441(9) Uani 1 1 d . . .
H46 H 0.3056 0.2235 -0.0189 0.053 Uiso 1 1 calc R A .
C47 C 0.1741(4) 0.2690(2) 0.02633(15) 0.0363(8) Uani 1 1 d . A .
C48 C 0.2120(3) 0.26719(19) 0.08792(15) 0.0322(8) Uani 1 1 d . A .
C49 C -0.4749(5) 0.3730(3) -0.0134(3) 0.0667(14) Uani 1 1 d . . .
C50 C 0.2759(9) 0.4796(5) 0.1424(4) 0.091(2) Uani 0.709(4) 1 d PDU A 1
B1 B -0.3347(4) 0.1857(2) -0.0147(2) 0.0397(10) Uani 1 1 d . . .
B2 B 0.1267(3) 0.3126(2) 0.17792(17) 0.0303(8) Uani 1 1 d . A .
S2A S 0.2877(9) 0.4178(5) 0.1940(4) 0.0481(18) Uani 0.291(4) 1 d PDU A 2
C50A C 0.3435(15) 0.4023(9) 0.2648(7) 0.083(3) Uani 0.291(4) 1 d PDU A 2
F4A F 0.4532(12) 0.4302(8) 0.2749(7) 0.108(4) Uani 0.291(4) 1 d PDU A 2
F6A F 0.2806(13) 0.4299(8) 0.3064(6) 0.102(3) Uani 0.291(4) 1 d PDU A 2
F5A F 0.3573(9) 0.3364(6) 0.2755(5) 0.073(3) Uani 0.291(4) 1 d PDU A 2
O5A O 0.2708(13) 0.4896(6) 0.1919(7) 0.082(2) Uani 0.291(4) 1 d PDU A 2
O4A O 0.3609(13) 0.3783(8) 0.1498(6) 0.068(3) Uani 0.291(4) 1 d PDU A 2

loop_
_atom_site_aniso_label
_atom_site_aniso_U_11
_atom_site_aniso_U_22
_atom_site_aniso_U_33
_atom_site_aniso_U_23
_atom_site_aniso_U_13
_atom_site_aniso_U_12
S1 0.0520(6) 0.0425(6) 0.0518(6) 0.0086(5) 0.0141(5) 0.0061(5)
S2 0.0353(12) 0.0537(16) 0.100(2) -0.0307(15) 0.0054(14) -0.0114(11)
F1 0.194(5) 0.124(4) 0.123(4) -0.017(3) -0.028(3) 0.118(4)
F2 0.101(3) 0.072(2) 0.128(3) -0.038(2) -0.009(2) 0.005(2)
F3 0.076(2) 0.163(4) 0.104(3) -0.049(3) 0.044(2) -0.008(3)
F4 0.117(4) 0.122(4) 0.137(4) 0.029(4) 0.023(4) -0.037(4)
F5 0.144(5) 0.140(5) 0.085(3) 0.031(3) 0.007(3) -0.032(4)
F6 0.121(4) 0.089(3) 0.144(4) 0.032(3) 0.001(3) 0.007(3)
O1 0.068(2) 0.069(2) 0.058(2) -0.0038(17) -0.0061(16) 0.0068(18)
O2 0.102(3) 0.079(3) 0.088(3) 0.020(2) 0.044(2) -0.015(2)
O3 0.0552(18) 0.0354(16) 0.065(2) 0.0002(13) -0.0044(15) 0.0013(13)
O4 0.045(3) 0.069(3) 0.113(4) -0.002(3) 0.010(3) -0.002(2)
O5 0.082(3) 0.062(3) 0.068(3) -0.014(2) -0.004(2) -0.031(2)
O6 0.0367(14) 0.0386(15) 0.0420(15) -0.0076(11) 0.0041(11) -0.0052(11)
N1 0.0342(16) 0.0319(16) 0.0469(18) -0.0011(13) 0.0038(13) -0.0012(13)
N2 0.0371(17) 0.0380(17) 0.0444(18) -0.0039(14) 0.0090(14) 0.0018(14)
N3 0.0346(16) 0.0350(17) 0.0440(18) 0.0006(14) 0.0067(13) 0.0023(13)
N4 0.0460(19) 0.0444(19) 0.0418(19) 0.0009(15) 0.0048(15) -0.0016(15)
N5 0.0369(17) 0.0389(18) 0.051(2) 0.0065(15) 0.0095(14) -0.0022(14)
N6 0.0386(17) 0.0400(18) 0.055(2) 0.0080(15) 0.0101(15) -0.0044(14)
N7 0.0324(15) 0.0329(15) 0.0275(15) -0.0012(12) 0.0068(11) -0.0030(12)
N8 0.0292(15) 0.0425(18) 0.0352(16) -0.0001(13) 0.0101(12) -0.0030(13)
N9 0.0273(14) 0.0403(17) 0.0247(14) -0.0023(12) 0.0043(11) -0.0028(12)
N10 0.0324(15) 0.0409(17) 0.0253(14) -0.0050(12) 0.0049(12) -0.0021(13)
N11 0.0289(14) 0.0336(15) 0.0289(15) -0.0049(12) 0.0038(11) -0.0003(12)
N12 0.0359(16) 0.0315(16) 0.0346(16) 0.0000(12) -0.0008(12) 0.0021(13)
C1 0.0363(19) 0.0305(19) 0.054(2) 0.0056(17) 0.0053(17) -0.0039(15)
C2 0.041(2) 0.0305(19) 0.053(2) -0.0020(17) 0.0031(17) -0.0038(16)
C3 0.0330(19) 0.035(2) 0.074(3) -0.0056(19) -0.0035(19) -0.0046(16)
C4 0.045(2) 0.042(2) 0.064(3) -0.005(2) -0.011(2) -0.0010(18)
C5 0.066(3) 0.040(2) 0.053(3) -0.0087(19) -0.011(2) 0.002(2)
C6 0.053(2) 0.040(2) 0.047(2) -0.0074(18) 0.0006(19) -0.0026(19)
C7 0.040(2) 0.0313(19) 0.055(2) -0.0111(17) 0.0021(17) 0.0021(16)
C8 0.041(2) 0.0318(19) 0.046(2) -0.0039(16) 0.0090(16) 0.0016(16)
C9 0.0353(19) 0.035(2) 0.048(2) -0.0048(16) 0.0141(16) 0.0031(16)
C10 0.0347(19) 0.036(2) 0.051(2) -0.0029(17) 0.0076(16) 0.0012(16)
C11 0.037(2) 0.042(2) 0.067(3) -0.002(2) 0.0130(19) 0.0016(18)
C12 0.042(2) 0.037(2) 0.085(3) -0.001(2) 0.016(2) -0.0023(18)
C13 0.039(2) 0.038(2) 0.077(3) -0.011(2) 0.004(2) -0.0083(18)
C14 0.042(2) 0.041(2) 0.061(3) -0.0121(19) 0.0033(19) 0.0011(18)
C15 0.037(2) 0.033(2) 0.058(3) -0.0024(17) 0.0103(17) 0.0015(16)
C16 0.038(2) 0.036(2) 0.049(2) -0.0019(17) 0.0023(17) 0.0030(16)
C17 0.046(2) 0.041(2) 0.046(2) 0.0060(17) 0.0070(17) -0.0006(18)
C18 0.057(2) 0.039(2) 0.047(2) 0.0127(18) 0.0177(19) 0.0029(19)
C19 0.072(3) 0.048(2) 0.044(2) 0.0074(19) 0.018(2) -0.002(2)
C20 0.085(4) 0.045(3) 0.059(3) 0.011(2) 0.032(3) 0.005(2)
C21 0.076(3) 0.046(3) 0.068(3) 0.016(2) 0.040(3) 0.007(2)
C22 0.054(3) 0.043(2) 0.067(3) 0.017(2) 0.027(2) 0.001(2)
C23 0.048(2) 0.042(2) 0.051(2) 0.0138(18) 0.0158(18) -0.0025(18)
C24 0.040(2) 0.035(2) 0.054(2) 0.0077(17) 0.0117(17) -0.0046(16)
C25 0.0230(16) 0.0386(19) 0.0345(19) 0.0006(15) 0.0051(13) -0.0040(14)
C26 0.0257(17) 0.048(2) 0.0343(19) -0.0008(16) 0.0000(14) -0.0006(15)
C27 0.0324(19) 0.055(2) 0.045(2) 0.0013(19) 0.0034(16) 0.0072(18)
C28 0.041(2) 0.060(3) 0.063(3) 0.009(2) 0.002(2) 0.016(2)
C29 0.055(3) 0.066(3) 0.047(2) 0.016(2) 0.000(2) 0.013(2)
C30 0.043(2) 0.060(3) 0.034(2) 0.0088(18) 0.0015(16) 0.0044(19)
C31 0.0314(18) 0.046(2) 0.0288(18) -0.0029(15) 0.0007(14) -0.0007(16)
C32 0.0306(17) 0.044(2) 0.0232(16) -0.0061(14) 0.0033(13) -0.0025(15)
C33 0.0290(17) 0.0362(19) 0.0307(18) -0.0078(14) 0.0051(14) -0.0035(14)
C34 0.0307(18) 0.038(2) 0.0353(19) -0.0112(15) 0.0088(14) -0.0012(15)
C35 0.041(2) 0.040(2) 0.043(2) -0.0076(17) 0.0142(17) -0.0051(17)
C36 0.037(2) 0.049(2) 0.063(3) -0.012(2) 0.0195(19) -0.0071(18)
C37 0.0271(19) 0.058(3) 0.071(3) -0.009(2) 0.0078(19) -0.0028(18)
C38 0.0303(19) 0.045(2) 0.057(2) -0.0034(19) -0.0006(17) 0.0016(17)
C39 0.0294(17) 0.0327(19) 0.043(2) -0.0061(15) 0.0066(15) 0.0010(14)
C40 0.0300(17) 0.0319(18) 0.038(2) -0.0046(15) -0.0002(14) 0.0003(14)
C41 0.0370(18) 0.0318(18) 0.0299(18) 0.0015(14) 0.0021(14) -0.0017(15)
C42 0.043(2) 0.0336(19) 0.0305(18) 0.0005(14) 0.0045(15) -0.0029(16)
C43 0.056(2) 0.039(2) 0.033(2) 0.0051(16) -0.0001(17) -0.0053(18)
C44 0.073(3) 0.051(2) 0.029(2) 0.0048(17) 0.0002(19) -0.010(2)
C45 0.075(3) 0.047(2) 0.032(2) -0.0044(17) 0.017(2) -0.011(2)
C46 0.059(2) 0.039(2) 0.037(2) 0.0007(16) 0.0185(18) -0.0015(18)
C47 0.045(2) 0.037(2) 0.0266(18) 0.0026(14) 0.0074(15) -0.0050(16)
C48 0.0341(18) 0.0375(19) 0.0260(17) -0.0019(14) 0.0101(14) -0.0033(15)
C49 0.062(3) 0.063(3) 0.075(4) -0.008(3) 0.003(3) 0.019(3)
C50 0.099(4) 0.084(4) 0.090(4) 0.019(4) 0.008(4) -0.024(3)
B1 0.039(2) 0.030(2) 0.050(3) -0.0004(18) 0.0031(19) 0.0002(17)
B2 0.0291(19) 0.033(2) 0.0286(19) -0.0045(15) 0.0035(15) -0.0056(16)
S2A 0.054(3) 0.047(3) 0.043(2) 0.029(2) -0.003(2) -0.014(2)
C50A 0.074(5) 0.083(5) 0.091(5) -0.012(4) 0.000(4) -0.015(4)
F4A 0.100(6) 0.109(7) 0.112(7) 0.006(6) -0.025(6) -0.031(6)
F6A 0.104(6) 0.105(6) 0.096(6) -0.018(5) 0.001(5) 0.000(5)
F5A 0.060(5) 0.073(5) 0.084(5) -0.020(5) -0.006(4) -0.016(4)
O5A 0.083(4) 0.067(4) 0.095(4) 0.006(4) -0.006(4) -0.011(4)
O4A 0.056(5) 0.068(5) 0.080(6) 0.016(5) -0.011(5) -0.013(4)

loop_
_atom_type_symbol
_atom_type_description
_atom_type_scat_dispersion_real
_atom_type_scat_dispersion_imag
_atom_type_scat_source
C C 0.0033 0.0016 'International Tables Vol C Tables 4.2.6.8 and 6.1.1.4'
H H 0.0000 0.0000 'International Tables Vol C Tables 4.2.6.8 and 6.1.1.4'
B B 0.0013 0.0007 'International Tables Vol C Tables 4.2.6.8 and 6.1.1.4'
N N 0.0061 0.0033 'International Tables Vol C Tables 4.2.6.8 and 6.1.1.4'
O O 0.0106 0.0060 'International Tables Vol C Tables 4.2.6.8 and 6.1.1.4'
S S 0.1246 0.1234 'International Tables Vol C Tables 4.2.6.8 and 6.1.1.4'
F F 0.0171 0.0103 'International Tables Vol C Tables 4.2.6.8 and 6.1.1.4'

loop_
_geom_angle_atom_site_label_1
_geom_angle_atom_site_label_2
_geom_angle_atom_site_label_3
_geom_angle
O2 S1 O1 120.6(3)
O2 S1 O3 110.6(2)
O1 S1 O3 112.0(2)
O2 S1 C49 105.8(3)
O1 S1 C49 107.1(2)
O3 S1 C49 97.9(2)
O4 S2 O5 127.8(5)
O4 S2 O6 112.2(4)
O5 S2 O6 110.9(4)
O4 S2 C50 98.0(5)
O5 S2 C50 101.9(5)
O6 S2 C50 100.2(4)
S1 O3 B1 127.5(3)
S2 O6 S2A 8.7(5)
S2 O6 B2 130.2(3)
S2A O6 B2 126.7(5)
C8 N1 C1 113.1(3)
C8 N1 B1 122.7(3)
C1 N1 B1 123.0(3)
C9 N2 C8 117.1(3)
C9 N3 C16 112.9(3)
C9 N3 B1 122.3(3)
C16 N3 B1 122.7(3)
C17 N4 C16 116.8(4)
C17 N5 C24 112.2(3)
C17 N5 B1 123.3(3)
C24 N5 B1 122.1(4)
C1 N6 C24 118.0(3)
C41 N7 C48 113.6(3)
C41 N7 B2 122.4(3)
C48 N7 B2 122.5(3)
C48 N8 C25 117.5(3)
C32 N9 C25 112.8(3)
C32 N9 B2 122.1(3)
C25 N9 B2 123.3(3)
C32 N10 C33 116.4(3)
C33 N11 C40 113.5(3)
C33 N11 B2 122.4(3)
C40 N11 B2 122.3(3)
C40 N12 C41 117.1(3)
N6 C1 N1 122.0(4)
N6 C1 C2 130.4(4)
N1 C1 C2 105.7(3)
C3 C2 C7 120.8(4)
C3 C2 C1 131.6(4)
C7 C2 C1 107.3(3)
C4 C3 C2 117.2(4)
C4 C3 H3 121.4
C2 C3 H3 121.4
C3 C4 C5 122.4(4)
C3 C4 H4 118.8
C5 C4 H4 118.8
C4 C5 C6 121.2(4)
C4 C5 H5 119.4
C6 C5 H5 119.4
C7 C6 C5 117.9(4)
C7 C6 H6 121.0
C5 C6 H6 121.0
C6 C7 C2 120.4(4)
C6 C7 C8 132.8(4)
C2 C7 C8 106.5(4)
N2 C8 N1 122.3(4)
N2 C8 C7 130.3(4)
N1 C8 C7 106.0(3)
N2 C9 N3 122.6(3)
N2 C9 C10 131.1(4)
N3 C9 C10 105.1(3)
C11 C10 C15 120.5(4)
C11 C10 C9 131.7(4)
C15 C10 C9 107.7(3)
C12 C11 C10 117.4(4)
C12 C11 H11 121.3
C10 C11 H11 121.3
C11 C12 C13 121.6(4)
C11 C12 H12 119.2
C13 C12 H12 119.2
C14 C13 C12 121.2(4)
C14 C13 H13 119.4
C12 C13 H13 119.4
C13 C14 C15 118.6(4)
C13 C14 H14 120.7
C15 C14 H14 120.7
C14 C15 C10 120.6(4)
C14 C15 C16 132.7(4)
C10 C15 C16 106.7(3)
N4 C16 N3 123.0(4)
N4 C16 C15 129.8(4)
N3 C16 C15 105.7(3)
N4 C17 N5 122.4(4)
N4 C17 C18 130.4(4)
N5 C17 C18 105.8(4)
C19 C18 C23 121.1(4)
C19 C18 C17 131.5(4)
C23 C18 C17 107.3(4)
C18 C19 C20 116.7(5)
C18 C19 H19 121.7
C20 C19 H19 121.7
C21 C20 C19 121.7(5)
C21 C20 H20 119.2
C19 C20 H20 119.2
C22 C21 C20 121.9(5)
C22 C21 H21 119.1
C20 C21 H21 119.1
C21 C22 C23 118.2(5)
C21 C22 H22 120.9
C23 C22 H22 120.9
C22 C23 C18 120.4(4)
C22 C23 C24 131.8(4)
C18 C23 C24 107.7(4)
N6 C24 N5 122.1(4)
N6 C24 C23 130.8(4)
N5 C24 C23 105.3(4)
N8 C25 N9 122.0(3)
N8 C25 C26 131.8(3)
N9 C25 C26 105.2(3)
C27 C26 C31 120.9(4)
C27 C26 C25 131.8(3)
C31 C26 C25 107.2(3)
C28 C27 C26 118.4(4)
C28 C27 H27 120.8
C26 C27 H27 120.8
C27 C28 C29 121.1(4)
C27 C28 H28 119.5
C29 C28 H28 119.5
C30 C29 C28 121.3(4)
C30 C29 H29 119.4
C28 C29 H29 119.4
C29 C30 C31 118.8(4)
C29 C30 H30 120.6
C31 C30 H30 120.6
C30 C31 C26 119.4(4)
C30 C31 C32 133.0(3)
C26 C31 C32 107.3(3)
N10 C32 N9 122.9(3)
N10 C32 C31 130.1(3)
N9 C32 C31 105.6(3)
N11 C33 N10 122.6(3)
N11 C33 C34 105.8(3)
N10 C33 C34 130.3(3)
C35 C34 C39 121.0(3)
C35 C34 C33 131.7(4)
C39 C34 C33 107.1(3)
C36 C35 C34 117.4(4)
C36 C35 H35 121.3
C34 C35 H35 121.3
C35 C36 C37 120.7(4)
C35 C36 H36 119.7
C37 C36 H36 119.7
C38 C37 C36 122.6(4)
C38 C37 H37 118.7
C36 C37 H37 118.7
C37 C38 C39 117.7(4)
C37 C38 H38 121.1
C39 C38 H38 121.1
C38 C39 C34 120.5(4)
C38 C39 C40 132.0(4)
C34 C39 C40 107.3(3)
N12 C40 N11 123.0(3)
N12 C40 C39 130.8(3)
N11 C40 C39 105.0(3)
N12 C41 N7 122.6(3)
N12 C41 C42 130.5(3)
N7 C41 C42 105.1(3)
C43 C42 C47 120.9(4)
C43 C42 C41 131.7(4)
C47 C42 C41 107.4(3)
C44 C43 C42 117.1(4)
C44 C43 H43 121.5
C42 C43 H43 121.5
C43 C44 C45 122.4(4)
C43 C44 H44 118.8
C45 C44 H44 118.8
C46 C45 C44 121.3(4)
C46 C45 H45 119.4
C44 C45 H45 119.4
C45 C46 C47 117.6(4)
C45 C46 H46 121.2
C47 C46 H46 121.2
C46 C47 C42 120.7(4)
C46 C47 C48 131.7(4)
C42 C47 C48 107.6(3)
N8 C48 N7 122.4(3)
N8 C48 C47 131.5(3)
N7 C48 C47 104.7(3)
F1 C49 F3 109.7(5)
F1 C49 F2 109.4(5)
F3 C49 F2 106.8(5)
F1 C49 S1 109.3(4)
F3 C49 S1 110.0(4)
F2 C49 S1 111.8(4)
F4 C50 F5 109.1(9)
F4 C50 F6 108.5(8)
F5 C50 F6 103.6(8)
F4 C50 S2 113.5(7)
F5 C50 S2 111.8(7)
F6 C50 S2 109.8(7)
N3 B1 N1 106.7(3)
N3 B1 N5 106.5(3)
N1 B1 N5 106.7(3)
N3 B1 O3 115.2(3)
N1 B1 O3 107.1(3)
N5 B1 O3 114.1(3)
N9 B2 N7 107.2(3)
N9 B2 N11 107.2(3)
N7 B2 N11 106.6(3)
N9 B2 O6 115.3(3)
N7 B2 O6 113.5(3)
N11 B2 O6 106.6(3)
O5A S2A O6 106.9(9)
O5A S2A O4A 122.9(10)
O6 S2A O4A 110.4(8)
O5A S2A C50A 104.0(11)
O6 S2A C50A 98.4(7)
O4A S2A C50A 111.2(10)
F5A C50A F6A 108.3(15)
F5A C50A F4A 105.3(14)
F6A C50A F4A 102.8(15)
F5A C50A S2A 112.2(12)
F6A C50A S2A 115.8(13)
F4A C50A S2A 111.5(13)

loop_
_geom_bond_atom_site_label_1
_geom_bond_atom_site_label_2
_geom_bond_distance
S1 O2 1.412(4)
S1 O1 1.420(4)
S1 O3 1.503(3)
S1 C49 1.830(5)
S2 O4 1.420(7)
S2 O5 1.422(6)
S2 O6 1.493(5)
S2 C50 1.851(10)
F1 C49 1.295(7)
F2 C49 1.298(7)
F3 C49 1.297(7)
F4 C50 1.254(9)
F5 C50 1.338(11)
F6 C50 1.386(11)
O3 B1 1.530(5)
O6 S2A 1.502(10)
O6 B2 1.546(5)
N1 C8 1.355(5)
N1 C1 1.369(5)
N1 B1 1.467(6)
N2 C9 1.336(5)
N2 C8 1.350(5)
N3 C9 1.367(5)
N3 C16 1.368(5)
N3 B1 1.467(5)
N4 C17 1.343(5)
N4 C16 1.343(5)
N5 C17 1.372(5)
N5 C24 1.386(5)
N5 B1 1.470(6)
N6 C1 1.337(5)
N6 C24 1.342(6)
N7 C41 1.369(5)
N7 C48 1.373(5)
N7 B2 1.470(5)
N8 C48 1.339(5)
N8 C25 1.346(5)
N9 C32 1.370(5)
N9 C25 1.373(5)
N9 B2 1.456(5)
N10 C32 1.349(4)
N10 C33 1.357(5)
N11 C33 1.357(5)
N11 C40 1.370(4)
N11 B2 1.477(5)
N12 C40 1.337(5)
N12 C41 1.345(5)
C1 C2 1.440(6)
C2 C3 1.397(6)
C2 C7 1.430(6)
C3 C4 1.379(7)
C3 H3 0.9500
C4 C5 1.387(7)
C4 H4 0.9500
C5 C6 1.391(6)
C5 H5 0.9500
C6 C7 1.388(6)
C6 H6 0.9500
C7 C8 1.453(6)
C9 C10 1.458(5)
C10 C11 1.401(6)
C10 C15 1.416(6)
C11 C12 1.382(6)
C11 H11 0.9500
C12 C13 1.396(7)
C12 H12 0.9500
C13 C14 1.373(6)
C13 H13 0.9500
C14 C15 1.380(6)
C14 H14 0.9500
C15 C16 1.460(6)
C17 C18 1.451(6)
C18 C19 1.389(7)
C18 C23 1.418(6)
C19 C20 1.398(7)
C19 H19 0.9500
C20 C21 1.394(8)
C20 H20 0.9500
C21 C22 1.352(8)
C21 H21 0.9500
C22 C23 1.397(6)
C22 H22 0.9500
C23 C24 1.448(6)
C25 C26 1.451(5)
C26 C27 1.392(6)
C26 C31 1.427(5)
C27 C28 1.370(6)
C27 H27 0.9500
C28 C29 1.409(7)
C28 H28 0.9500
C29 C30 1.368(6)
C29 H29 0.9500
C30 C31 1.397(6)
C30 H30 0.9500
C31 C32 1.441(5)
C33 C34 1.446(5)
C34 C35 1.405(5)
C34 C39 1.422(5)
C35 C36 1.388(6)
C35 H35 0.9500
C36 C37 1.410(7)
C36 H36 0.9500
C37 C38 1.368(6)
C37 H37 0.9500
C38 C39 1.396(5)
C38 H38 0.9500
C39 C40 1.454(5)
C41 C42 1.456(5)
C42 C43 1.396(5)
C42 C47 1.418(5)
C43 C44 1.365(6)
C43 H43 0.9500
C44 C45 1.394(7)
C44 H44 0.9500
C45 C46 1.381(6)
C45 H45 0.9500
C46 C47 1.384(5)
C46 H46 0.9500
C47 C48 1.460(5)
S2A O5A 1.403(14)
S2A O4A 1.545(15)
S2A C50A 1.741(16)
C50A F5A 1.308(16)
C50A F6A 1.332(16)
C50A F4A 1.340(16)

loop_
_geom_torsion_atom_site_label_1
_geom_torsion_atom_site_label_2
_geom_torsion_atom_site_label_3
_geom_torsion_atom_site_label_4
_geom_torsion
O2 S1 O3 B1 -104.0(4)
O1 S1 O3 B1 33.6(4)
C49 S1 O3 B1 145.7(4)
O4 S2 O6 S2A -63(3)
O5 S2 O6 S2A 147(3)
C50 S2 O6 S2A 40(3)
O4 S2 O6 B2 5.9(6)
O5 S2 O6 B2 -144.0(4)
C50 S2 O6 B2 108.9(5)
C24 N6 C1 N1 -6.0(6)
C24 N6 C1 C2 156.2(4)
C8 N1 C1 N6 154.3(4)
B1 N1 C1 N6 -13.0(6)
C8 N1 C1 C2 -11.7(4)
B1 N1 C1 C2 -179.0(3)
N6 C1 C2 C3 16.5(7)
N1 C1 C2 C3 -179.1(4)
N6 C1 C2 C7 -157.7(4)
N1 C1 C2 C7 6.7(4)
C7 C2 C3 C4 -1.2(6)
C1 C2 C3 C4 -174.8(4)
C2 C3 C4 C5 1.4(6)
C3 C4 C5 C6 -0.1(7)
C4 C5 C6 C7 -1.4(6)
C5 C6 C7 C2 1.7(6)
C5 C6 C7 C8 174.6(4)
C3 C2 C7 C6 -0.4(6)
C1 C2 C7 C6 174.6(4)
C3 C2 C7 C8 -175.0(4)
C1 C2 C7 C8 0.1(4)
C9 N2 C8 N1 8.3(5)
C9 N2 C8 C7 -156.3(4)
C1 N1 C8 N2 -156.1(4)
B1 N1 C8 N2 11.3(6)
C1 N1 C8 C7 11.8(4)
B1 N1 C8 C7 179.1(3)
C6 C7 C8 N2 -14.0(7)
C2 C7 C8 N2 159.7(4)
C6 C7 C8 N1 179.5(4)
C2 C7 C8 N1 -6.8(4)
C8 N2 C9 N3 -9.1(5)
C8 N2 C9 C10 156.4(4)
C16 N3 C9 N2 154.7(4)
B1 N3 C9 N2 -9.6(6)
C16 N3 C9 C10 -14.1(4)
B1 N3 C9 C10 -178.4(3)
N2 C9 C10 C11 18.7(7)
N3 C9 C10 C11 -173.9(4)
N2 C9 C10 C15 -158.9(4)
N3 C9 C10 C15 8.5(4)
C15 C10 C11 C12 -2.9(6)
C9 C10 C11 C12 179.7(4)
C10 C11 C12 C13 2.2(6)
C11 C12 C13 C14 0.9(7)
C12 C13 C14 C15 -3.3(7)
C13 C14 C15 C10 2.6(6)
C13 C14 C15 C16 -178.6(4)
C11 C10 C15 C14 0.6(6)
C9 C10 C15 C14 178.5(4)
C11 C10 C15 C16 -178.5(4)
C9 C10 C15 C16 -0.6(4)
C17 N4 C16 N3 7.6(6)
C17 N4 C16 C15 -156.4(4)
C9 N3 C16 N4 -153.5(4)
B1 N3 C16 N4 10.7(6)
C9 N3 C16 C15 13.8(4)
B1 N3 C16 C15 178.0(3)
C14 C15 C16 N4 -20.3(7)
C10 C15 C16 N4 158.6(4)
C14 C15 C16 N3 173.5(4)
C10 C15 C16 N3 -7.5(4)
C16 N4 C17 N5 -8.8(6)
C16 N4 C17 C18 155.6(4)
C24 N5 C17 N4 154.7(4)
B1 N5 C17 N4 -8.1(6)
C24 N5 C17 C18 -13.0(4)
B1 N5 C17 C18 -175.8(4)
N4 C17 C18 C19 17.2(8)
N5 C17 C18 C19 -176.4(4)
N4 C17 C18 C23 -159.2(4)
N5 C17 C18 C23 7.2(4)
C23 C18 C19 C20 -1.1(6)
C17 C18 C19 C20 -177.1(4)
C18 C19 C20 C21 1.1(7)
C19 C20 C21 C22 -0.3(7)
C20 C21 C22 C23 -0.6(7)
C21 C22 C23 C18 0.5(6)
C21 C22 C23 C24 176.1(4)
C19 C18 C23 C22 0.4(6)
C17 C18 C23 C22 177.2(4)
C19 C18 C23 C24 -176.2(4)
C17 C18 C23 C24 0.6(5)
C1 N6 C24 N5 7.4(6)
C1 N6 C24 C23 -155.2(4)
C17 N5 C24 N6 -153.0(4)
B1 N5 C24 N6 10.0(6)
C17 N5 C24 C23 13.4(4)
B1 N5 C24 C23 176.4(3)
C22 C23 C24 N6 -19.4(7)
C18 C23 C24 N6 156.6(4)
C22 C23 C24 N5 175.8(4)
C18 C23 C24 N5 -8.1(4)
C48 N8 C25 N9 -8.1(5)
C48 N8 C25 C26 158.7(4)
C32 N9 C25 N8 156.0(3)
B2 N9 C25 N8 -8.7(5)
C32 N9 C25 C26 -13.8(4)
B2 N9 C25 C26 -178.5(3)
N8 C25 C26 C27 14.7(7)
N9 C25 C26 C27 -176.9(4)
N8 C25 C26 C31 -160.7(4)
N9 C25 C26 C31 7.7(4)
C31 C26 C27 C28 -0.8(6)
C25 C26 C27 C28 -175.7(4)
C26 C27 C28 C29 -0.4(7)
C27 C28 C29 C30 2.7(8)
C28 C29 C30 C31 -3.6(7)
C29 C30 C31 C26 2.4(6)
C29 C30 C31 C32 176.4(4)
C27 C26 C31 C30 -0.2(6)
C25 C26 C31 C30 175.8(3)
C27 C26 C31 C32 -175.6(3)
C25 C26 C31 C32 0.4(4)
C33 N10 C32 N9 8.7(5)
C33 N10 C32 C31 -155.5(4)
C25 N9 C32 N10 -153.4(3)
B2 N9 C32 N10 11.5(5)
C25 N9 C32 C31 14.1(4)
B2 N9 C32 C31 179.0(3)
C30 C31 C32 N10 -16.6(7)
C26 C31 C32 N10 157.9(4)
C30 C31 C32 N9 177.1(4)
C26 C31 C32 N9 -8.4(4)
C40 N11 C33 N10 156.7(3)
B2 N11 C33 N10 -8.3(5)
C40 N11 C33 C34 -11.7(4)
B2 N11 C33 C34 -176.7(3)
C32 N10 C33 N11 -10.2(5)
C32 N10 C33 C34 155.1(4)
N11 C33 C34 C35 -178.7(4)
N10 C33 C34 C35 14.1(7)
N11 C33 C34 C39 6.3(4)
N10 C33 C34 C39 -160.8(4)
C39 C34 C35 C36 -2.3(5)
C33 C34 C35 C36 -176.7(4)
C34 C35 C36 C37 2.2(6)
C35 C36 C37 C38 -0.3(7)
C36 C37 C38 C39 -1.6(7)
C37 C38 C39 C34 1.5(6)
C37 C38 C39 C40 175.7(4)
C35 C34 C39 C38 0.5(6)
C33 C34 C39 C38 176.1(3)
C35 C34 C39 C40 -175.0(3)
C33 C34 C39 C40 0.6(4)
C41 N12 C40 N11 8.9(5)
C41 N12 C40 C39 -156.3(4)
C33 N11 C40 N12 -156.5(3)
B2 N11 C40 N12 8.5(5)
C33 N11 C40 C39 11.9(4)
B2 N11 C40 C39 177.0(3)
C38 C39 C40 N12 -14.8(7)
C34 C39 C40 N12 160.0(4)
C38 C39 C40 N11 178.1(4)
C34 C39 C40 N11 -7.2(4)
C40 N12 C41 N7 -6.7(5)
C40 N12 C41 C42 155.8(4)
C48 N7 C41 N12 153.0(3)
B2 N7 C41 N12 -13.0(5)
C48 N7 C41 C42 -13.4(4)
B2 N7 C41 C42 -179.4(3)
N12 C41 C42 C43 20.5(7)
N7 C41 C42 C43 -174.6(4)
N12 C41 C42 C47 -156.6(4)
N7 C41 C42 C47 8.3(4)
C47 C42 C43 C44 -1.4(6)
C41 C42 C43 C44 -178.1(4)
C42 C43 C44 C45 2.2(6)
C43 C44 C45 C46 -1.1(7)
C44 C45 C46 C47 -0.9(6)
C45 C46 C47 C42 1.7(6)
C45 C46 C47 C48 179.0(4)
C43 C42 C47 C46 -0.6(6)
C41 C42 C47 C46 176.9(3)
C43 C42 C47 C48 -178.5(3)
C41 C42 C47 C48 -1.0(4)
C25 N8 C48 N7 7.0(5)
C25 N8 C48 C47 -157.4(4)
C41 N7 C48 N8 -155.3(3)
B2 N7 C48 N8 10.7(5)
C41 N7 C48 C47 12.7(4)
B2 N7 C48 C47 178.7(3)
C46 C47 C48 N8 -17.7(7)
C42 C47 C48 N8 159.8(4)
C46 C47 C48 N7 175.8(4)
C42 C47 C48 N7 -6.6(4)
O2 S1 C49 F1 68.1(6)
O1 S1 C49 F1 -61.8(5)
O3 S1 C49 F1 -177.8(5)
O2 S1 C49 F3 -171.5(4)
O1 S1 C49 F3 58.6(4)
O3 S1 C49 F3 -57.4(4)
O2 S1 C49 F2 -53.2(5)
O1 S1 C49 F2 176.9(4)
O3 S1 C49 F2 60.9(5)
O4 S2 C50 F4 -63.1(9)
O5 S2 C50 F4 68.3(9)
O6 S2 C50 F4 -177.6(8)
O4 S2 C50 F5 60.8(8)
O5 S2 C50 F5 -167.8(7)
O6 S2 C50 F5 -53.6(8)
O4 S2 C50 F6 175.2(7)
O5 S2 C50 F6 -53.4(7)
O6 S2 C50 F6 60.8(7)
C9 N3 B1 N1 25.2(5)
C16 N3 B1 N1 -137.6(4)
C9 N3 B1 N5 138.9(4)
C16 N3 B1 N5 -23.8(5)
C9 N3 B1 O3 -93.5(4)
C16 N3 B1 O3 103.7(4)
C8 N1 B1 N3 -26.1(5)
C1 N1 B1 N3 140.0(4)
C8 N1 B1 N5 -139.6(4)
C1 N1 B1 N5 26.5(5)
C8 N1 B1 O3 97.8(4)
C1 N1 B1 O3 -96.1(4)
C17 N5 B1 N3 22.7(5)
C24 N5 B1 N3 -138.5(4)
C17 N5 B1 N1 136.4(4)
C24 N5 B1 N1 -24.8(5)
C17 N5 B1 O3 -105.5(4)
C24 N5 B1 O3 93.3(4)
S1 O3 B1 N3 -70.0(5)
S1 O3 B1 N1 171.6(3)
S1 O3 B1 N5 53.7(5)
C32 N9 B2 N7 -140.4(3)
C25 N9 B2 N7 22.9(4)
C32 N9 B2 N11 -26.3(4)
C25 N9 B2 N11 137.0(3)
C32 N9 B2 O6 92.2(4)
C25 N9 B2 O6 -104.5(4)
C41 N7 B2 N9 141.0(3)
C48 N7 B2 N9 -23.8(4)
C41 N7 B2 N11 26.4(5)
C48 N7 B2 N11 -138.3(3)
C41 N7 B2 O6 -90.6(4)
C48 N7 B2 O6 104.7(4)
C33 N11 B2 N9 24.9(4)
C40 N11 B2 N9 -138.8(3)
C33 N11 B2 N7 139.4(3)
C40 N11 B2 N7 -24.3(5)
C33 N11 B2 O6 -99.1(4)
C40 N11 B2 O6 97.2(4)
S2 O6 B2 N9 46.6(5)
S2A O6 B2 N9 56.8(5)
S2 O6 B2 N7 -77.6(5)
S2A O6 B2 N7 -67.4(5)
S2 O6 B2 N11 165.4(3)
S2A O6 B2 N11 175.6(4)
S2 O6 S2A O5A -89(3)
B2 O6 S2A O5A 154.4(8)
S2 O6 S2A O4A 135(4)
B2 O6 S2A O4A 18.4(9)
S2 O6 S2A C50A 19(3)
B2 O6 S2A C50A -98.1(8)
O5A S2A C50A F5A 175.8(13)
O6 S2A C50A F5A 65.9(13)
O4A S2A C50A F5A -49.9(15)
O5A S2A C50A F6A 50.7(16)
O6 S2A C50A F6A -59.2(14)
O4A S2A C50A F6A -175.0(13)
O5A S2A C50A F4A -66.3(16)
O6 S2A C50A F4A -176.2(13)
O4A S2A C50A F4A 68.0(16)

loop_
_platon_squeeze_void_nr
_platon_squeeze_void_average_x
_platon_squeeze_void_average_y
_platon_squeeze_void_average_z
_platon_squeeze_void_volume
_platon_squeeze_void_count_electrons
_platon_squeeze_void_content
1 0.000 0.000 0.500 190 60 ' '
2 0.000 0.500 0.000 190 60 ' '
